data_7116049
loop_
_publ_author_name
'Min Wang'
'Zi-Qiang Rong'
'Yu Zhao'

_publ_section_title
;
 Stereoselective synthesis of epsilon-lactones or spiro-heterocycles
 through NHC-catalyzed annulation: divergent reactivity by catalyst
 control
;
_journal_name_full Chem.Commun.
_journal_page_first 15309
_journal_paper_doi 10.1039/C4cc07788A
_journal_volume 50
_journal_year 2014
_chemical_formula_sum 'C27 H24 Br N O3'
_chemical_formula_weight 490.38
_chemical_name_systematic
; 
 ? 
;
_space_group_crystal_system orthorhombic
_space_group_IT_number 19
_space_group_name_Hall 'P 2ac 2ab'
_space_group_name_H-M_alt 'P 21 21 21'
_symmetry_space_group_name_Hall 'P 2ac 2ab'
_symmetry_space_group_name_H-M 'P 21 21 21'
_atom_sites_solution_hydrogens mixed
_audit_creation_method SHELXL-2013
_cell_angle_alpha 90
_cell_angle_beta 90
_cell_angle_gamma 90
_cell_formula_units_Z 4
_cell_length_a 10.518(4)
_cell_length_b 10.893(4)
_cell_length_c 19.602(7)
_cell_measurement_reflns_used 923
_cell_measurement_temperature 100(2)
_cell_measurement_theta_max 26.85
_cell_measurement_theta_min 2.69
_cell_volume 2245.9(14)
_computing_cell_refinement 'Bruker SMART'
_computing_data_collection 'Bruker SMART'
_computing_data_reduction 'Bruker SAINT'
_computing_molecular_graphics 'Bruker SHELXTL'
_computing_publication_material 'Bruker SHELXTL'
_computing_structure_refinement 'SHELXL-2013 (Sheldrick, 2013)'
_computing_structure_solution 'Bruker SHELXTL'
_diffrn_ambient_temperature 100(2)
_diffrn_measured_fraction_theta_full 1.000
_diffrn_measured_fraction_theta_max 1.000
_diffrn_measurement_device_type 'CCD area detector'
_diffrn_measurement_method 'phi and omega scans'
_diffrn_radiation_type MoK\a
_diffrn_radiation_wavelength 0.71073
_diffrn_reflns_av_R_equivalents 0.0555
_diffrn_reflns_av_unetI/netI 0.0642
_diffrn_reflns_Laue_measured_fraction_full 1.000
_diffrn_reflns_Laue_measured_fraction_max 1.000
_diffrn_reflns_limit_h_max 13
_diffrn_reflns_limit_h_min -13
_diffrn_reflns_limit_k_max 14
_diffrn_reflns_limit_k_min -8
_diffrn_reflns_limit_l_max 24
_diffrn_reflns_limit_l_min -25
_diffrn_reflns_number 15883
_diffrn_reflns_point_group_measured_fraction_full 0.999
_diffrn_reflns_point_group_measured_fraction_max 0.999
_diffrn_reflns_theta_full 25.242
_diffrn_reflns_theta_max 27.496
_diffrn_reflns_theta_min 2.078
_exptl_absorpt_coefficient_mu 1.860
_exptl_absorpt_correction_T_max 0.7456
_exptl_absorpt_correction_T_min 0.5737
_exptl_absorpt_correction_type multi-scan
_exptl_absorpt_process_details 'Sadabs, (Sheldrick 2012)'
_exptl_crystal_colour Colourless
_exptl_crystal_density_diffrn 1.450
_exptl_crystal_density_meas ?
_exptl_crystal_density_method 'Not Measured'
_exptl_crystal_description Block
_exptl_crystal_F_000 1008
_exptl_crystal_size_max 0.560
_exptl_crystal_size_mid 0.260
_exptl_crystal_size_min 0.160
_refine_diff_density_max 0.859
_refine_diff_density_min -0.255
_refine_diff_density_rms 0.071
_refine_ls_abs_structure_details
; 
 Flack x determined using 1791 quotients [(I+)-(I-)]/[(I+)+(I-)] 
 (Parsons and Flack (2004), Acta Cryst. A60, s61). 
;
_refine_ls_abs_structure_Flack 0.024(8)
_refine_ls_extinction_method none
_refine_ls_goodness_of_fit_ref 1.028
_refine_ls_hydrogen_treatment mixed
_refine_ls_matrix_type full
_refine_ls_number_parameters 293
_refine_ls_number_reflns 5157
_refine_ls_number_restraints 1
_refine_ls_restrained_S_all 1.028
_refine_ls_R_factor_all 0.0429
_refine_ls_R_factor_gt 0.0368
_refine_ls_shift/su_max 0.001
_refine_ls_shift/su_mean 0.000
_refine_ls_structure_factor_coef Fsqd
_refine_ls_weighting_details 'w=1/[\s^2^(Fo^2^)+(0.0340P)^2^] where P=(Fo^2^+2Fc^2^)/3'
_refine_ls_weighting_scheme calc
_refine_ls_wR_factor_gt 0.0867
_refine_ls_wR_factor_ref 0.0892
_reflns_Friedel_coverage 0.765
_reflns_Friedel_fraction_full 0.998
_reflns_Friedel_fraction_max 0.999
_reflns_number_gt 4574
_reflns_number_total 5157
_reflns_threshold_expression 'I > 2\s(I)'
_cod_data_source_file c4cc07788a2.cif
_cod_data_source_block E233A
_cod_depositor_comments
;
The following automatic conversions were performed:

'_exptl_crystal_density_meas' value 'Not Measured' was changed to '?'
- the value is perceived as not measured.

Automatic conversion script
Id: cif_fix_values 3008 2015-01-20 13:52:24Z robertas 
;
_cod_original_cell_volume 2245.8(14)
_cod_database_code 7116049
_shelx_space_group_comment
; 
The symmetry employed for this shelxl refinement is uniquely defined 
by the following loop, which should always be used as a source of 
symmetry information in preference to the above space-group names. 
They are only intended as comments. 
;
_shelx_estimated_absorpt_t_min 0.422
_shelx_estimated_absorpt_t_max 0.755
_shelxl_version_number 2013-4

loop_
_space_group_symop_operation_xyz
'x, y, z'
'-x+1/2, -y, z+1/2'
'-x, y+1/2, -z+1/2'
'x+1/2, -y+1/2, -z'

loop_
_atom_site_label
_atom_site_type_symbol
_atom_site_fract_x
_atom_site_fract_y
_atom_site_fract_z
_atom_site_U_iso_or_equiv
_atom_site_adp_type
_atom_site_occupancy
_atom_site_site_symmetry_order
_atom_site_calc_flag
_atom_site_refinement_flags_posn
_atom_site_refinement_flags_adp
Br1 Br -0.24570(3) 0.68592(3) 0.74798(2) 0.02989(12) Uani 1 1 d . .
O1 O 0.2710(2) 0.7438(2) 0.58659(10) 0.0230(5) Uani 1 1 d . .
O2 O 0.1904(2) 0.8278(2) 0.49528(11) 0.0313(6) Uani 1 1 d . .
O3 O -0.11652(19) 1.0355(2) 0.60843(10) 0.0230(5) Uani 1 1 d . .
N1 N 0.2233(2) 0.5931(2) 0.74771(13) 0.0197(5) Uani 1 1 d D .
H1N H 0.197(3) 0.586(4) 0.7866(13) 0.030(10) Uiso 1 1 d D .
C1 C 0.3406(3) 0.5503(3) 0.72862(14) 0.0187(6) Uani 1 1 d . .
C2 C 0.4217(3) 0.4682(3) 0.76061(16) 0.0248(7) Uani 1 1 d . .
H2 H 0.4006 0.4329 0.8034 0.030 Uiso 1 1 calc R U
C3 C 0.5344(3) 0.4395(4) 0.72811(16) 0.0285(7) Uani 1 1 d . .
H3 H 0.5914 0.3830 0.7488 0.034 Uiso 1 1 calc R U
C4 C 0.5662(3) 0.4927(3) 0.66474(16) 0.0271(8) Uani 1 1 d . .
H4 H 0.6448 0.4722 0.6438 0.033 Uiso 1 1 calc R U
C5 C 0.4860(3) 0.5734(3) 0.63286(16) 0.0234(7) Uani 1 1 d . .
H5 H 0.5080 0.6088 0.5902 0.028 Uiso 1 1 calc R U
C6 C 0.3708(3) 0.6023(3) 0.66474(15) 0.0189(6) Uani 1 1 d . .
C7 C 0.2655(3) 0.6776(3) 0.64776(14) 0.0199(6) Uani 1 1 d . .
C8 C 0.1764(3) 0.6732(3) 0.69832(14) 0.0183(6) Uani 1 1 d . .
C9 C 0.0431(3) 0.7194(3) 0.70308(14) 0.0167(6) Uani 1 1 d . .
H9 H -0.0132 0.6461 0.6974 0.020 Uiso 1 1 calc R U
C10 C 0.0086(3) 0.8082(3) 0.64462(14) 0.0194(6) Uani 1 1 d . .
H10 H -0.0857 0.8197 0.6466 0.023 Uiso 1 1 calc R U
C11 C 0.0377(3) 0.7483(3) 0.57476(15) 0.0224(7) Uani 1 1 d . .
H11A H 0.0281 0.6582 0.5791 0.027 Uiso 1 1 calc R U
H11B H -0.0258 0.7773 0.5411 0.027 Uiso 1 1 calc R U
C12 C 0.1684(3) 0.7761(3) 0.54830(15) 0.0228(7) Uani 1 1 d . .
C13 C 0.0080(3) 0.7760(3) 0.77132(14) 0.0185(6) Uani 1 1 d . .
C14 C 0.0972(3) 0.8393(3) 0.81021(14) 0.0221(7) Uani 1 1 d . .
H14 H 0.1835 0.8407 0.7958 0.027 Uiso 1 1 calc R U
C15 C 0.0632(3) 0.9001(3) 0.86950(15) 0.0268(7) Uani 1 1 d . .
H15 H 0.1257 0.9422 0.8955 0.032 Uiso 1 1 calc R U
C16 C -0.0619(3) 0.8995(3) 0.89058(16) 0.0288(8) Uani 1 1 d . .
H16 H -0.0856 0.9415 0.9311 0.035 Uiso 1 1 calc R U
C17 C -0.1524(3) 0.8384(3) 0.85330(17) 0.0286(7) Uani 1 1 d . .
H17 H -0.2388 0.8387 0.8676 0.034 Uiso 1 1 calc R U
C18 C -0.1167(3) 0.7762(3) 0.79450(15) 0.0231(7) Uani 1 1 d . .
C19 C 0.0672(3) 0.9360(3) 0.65144(15) 0.0198(6) Uani 1 1 d . .
H19A H 0.0486 0.9686 0.6975 0.024 Uiso 1 1 calc R U
H19B H 0.1607 0.9294 0.6468 0.024 Uiso 1 1 calc R U
C20 C 0.0176(3) 1.0252(3) 0.59859(16) 0.0220(7) Uani 1 1 d . .
H20A H 0.0586 1.1064 0.6043 0.026 Uiso 1 1 calc R U
H20B H 0.0362 0.9947 0.5521 0.026 Uiso 1 1 calc R U
C21 C -0.1758(3) 1.0998(3) 0.55336(16) 0.0256(7) Uani 1 1 d . .
H21A H -0.1512 1.0620 0.5094 0.031 Uiso 1 1 calc R U
H21B H -0.1476 1.1865 0.5531 0.031 Uiso 1 1 calc R U
C22 C -0.3170(3) 1.0937(3) 0.56216(15) 0.0236(7) Uani 1 1 d . .
C23 C -0.3785(4) 0.9815(4) 0.55952(16) 0.0321(8) Uani 1 1 d . .
H23 H -0.3311 0.9080 0.5537 0.039 Uiso 1 1 calc R U
C24 C -0.5102(4) 0.9770(5) 0.56546(18) 0.0481(12) Uani 1 1 d . .
H24 H -0.5532 0.9004 0.5636 0.058 Uiso 1 1 calc R U
C25 C -0.5790(4) 1.0854(6) 0.5742(2) 0.0552(14) Uani 1 1 d . .
H25 H -0.6691 1.0831 0.5775 0.066 Uiso 1 1 calc R U
C26 C -0.5166(4) 1.1940(5) 0.5781(2) 0.0515(12) Uani 1 1 d . .
H26 H -0.5633 1.2675 0.5853 0.062 Uiso 1 1 calc R U
C27 C -0.3871(4) 1.1993(4) 0.57161(18) 0.0353(9) Uani 1 1 d . .
H27 H -0.3452 1.2764 0.5737 0.042 Uiso 1 1 calc R U

loop_
_atom_site_aniso_label
_atom_site_aniso_U_11
_atom_site_aniso_U_22
_atom_site_aniso_U_33
_atom_site_aniso_U_23
_atom_site_aniso_U_13
_atom_site_aniso_U_12
Br1 0.01716(16) 0.02896(19) 0.0436(2) 0.00045(14) 0.00421(17) -0.00207(13)
O1 0.0251(11) 0.0273(11) 0.0166(10) 0.0053(9) 0.0037(8) 0.0004(10)
O2 0.0399(13) 0.0361(14) 0.0177(11) 0.0049(11) 0.0011(10) 0.0039(12)
O3 0.0246(11) 0.0279(12) 0.0165(10) 0.0018(9) -0.0015(8) 0.0043(10)
N1 0.0200(11) 0.0254(13) 0.0136(12) 0.0025(11) 0.0008(11) 0.0011(10)
C1 0.0164(14) 0.0225(16) 0.0172(14) -0.0044(12) -0.0006(10) -0.0040(13)
C2 0.0263(15) 0.0294(17) 0.0185(15) 0.0002(14) -0.0038(12) 0.0015(14)
C3 0.0234(15) 0.0343(19) 0.0278(17) 0.0008(14) -0.0043(13) 0.0038(15)
C4 0.0195(15) 0.034(2) 0.0275(17) -0.0056(15) 0.0049(13) 0.0041(15)
C5 0.0206(15) 0.0301(19) 0.0194(16) -0.0044(13) 0.0023(12) -0.0021(15)
C6 0.0180(13) 0.0202(16) 0.0185(14) -0.0042(12) -0.0007(11) -0.0048(13)
C7 0.0212(14) 0.0216(15) 0.0169(13) 0.0000(11) 0.0007(11) -0.0032(14)
C8 0.0217(15) 0.0180(15) 0.0152(13) -0.0015(12) -0.0021(11) -0.0021(14)
C9 0.0167(14) 0.0171(14) 0.0164(13) -0.0002(12) 0.0008(11) -0.0024(12)
C10 0.0191(14) 0.0220(15) 0.0173(14) -0.0008(13) -0.0021(11) 0.0011(13)
C11 0.0254(16) 0.0232(16) 0.0186(15) -0.0004(13) -0.0050(12) -0.0019(15)
C12 0.0308(17) 0.0203(15) 0.0172(15) -0.0049(13) -0.0011(12) 0.0001(15)
C13 0.0221(14) 0.0157(14) 0.0179(14) 0.0017(11) 0.0025(11) 0.0015(13)
C14 0.0231(15) 0.0243(17) 0.0191(15) -0.0009(13) 0.0036(12) 0.0006(14)
C15 0.0399(18) 0.0247(17) 0.0158(15) 0.0003(13) 0.0006(13) -0.0017(17)
C16 0.046(2) 0.0199(16) 0.0201(16) 0.0004(14) 0.0130(15) 0.0029(17)
C17 0.0300(17) 0.0223(17) 0.0335(18) 0.0064(15) 0.0163(14) 0.0061(15)
C18 0.0237(16) 0.0199(16) 0.0258(16) 0.0052(13) 0.0012(12) 0.0010(14)
C19 0.0184(14) 0.0202(16) 0.0206(15) -0.0015(13) -0.0004(11) 0.0004(13)
C20 0.0245(16) 0.0218(16) 0.0197(15) -0.0018(13) 0.0004(12) -0.0015(14)
C21 0.0326(17) 0.0244(17) 0.0197(15) 0.0042(14) -0.0026(13) 0.0015(16)
C22 0.0306(16) 0.0282(18) 0.0121(14) 0.0001(13) -0.0037(12) 0.0008(16)
C23 0.047(2) 0.033(2) 0.0163(16) 0.0007(14) 0.0004(15) -0.0077(18)
C24 0.054(3) 0.071(3) 0.0192(18) 0.008(2) -0.0062(17) -0.037(3)
C25 0.0243(18) 0.108(5) 0.033(2) 0.011(3) -0.0045(16) -0.003(3)
C26 0.035(2) 0.072(3) 0.047(2) 0.003(2) 0.0014(18) 0.016(3)
C27 0.038(2) 0.033(2) 0.0351(19) -0.0036(17) -0.0055(16) 0.0075(18)

loop_
_atom_type_symbol
_atom_type_description
_atom_type_scat_dispersion_real
_atom_type_scat_dispersion_imag
_atom_type_scat_source
C C 0.0033 0.0016 'International Tables Vol C Tables 4.2.6.8 and 6.1.1.4'
H H 0.0000 0.0000 'International Tables Vol C Tables 4.2.6.8 and 6.1.1.4'
N N 0.0061 0.0033 'International Tables Vol C Tables 4.2.6.8 and 6.1.1.4'
O O 0.0106 0.0060 'International Tables Vol C Tables 4.2.6.8 and 6.1.1.4'
Br Br -0.2901 2.4595 'International Tables Vol C Tables 4.2.6.8 and 6.1.1.4'

loop_
_geom_angle_atom_site_label_1
_geom_angle_atom_site_label_2
_geom_angle_atom_site_label_3
_geom_angle
C12 O1 C7 125.0(2)
C20 O3 C21 111.5(2)
C1 N1 C8 110.0(2)
N1 C1 C2 130.5(3)
N1 C1 C6 107.9(3)
C2 C1 C6 121.5(3)
C3 C2 C1 117.8(3)
C2 C3 C4 121.1(3)
C5 C4 C3 121.3(3)
C4 C5 C6 118.3(3)
C5 C6 C1 120.1(3)
C5 C6 C7 134.6(3)
C1 C6 C7 105.4(2)
C8 C7 O1 131.9(3)
C8 C7 C6 110.2(3)
O1 C7 C6 117.8(2)
C7 C8 N1 106.4(3)
C7 C8 C9 132.7(3)
N1 C8 C9 120.0(2)
C8 C9 C13 114.8(2)
C8 C9 C10 112.7(2)
C13 C9 C10 110.0(2)
C19 C10 C9 114.3(2)
C19 C10 C11 112.4(3)
C9 C10 C11 110.3(3)
C12 C11 C10 113.7(3)
O2 C12 O1 116.4(3)
O2 C12 C11 124.7(3)
O1 C12 C11 118.9(3)
C18 C13 C14 117.2(3)
C18 C13 C9 121.2(3)
C14 C13 C9 121.3(3)
C15 C14 C13 121.5(3)
C16 C15 C14 119.7(3)
C17 C16 C15 120.3(3)
C16 C17 C18 119.4(3)
C13 C18 C17 121.9(3)
C13 C18 Br1 121.0(2)
C17 C18 Br1 117.1(2)
C20 C19 C10 112.7(2)
O3 C20 C19 107.4(2)
O3 C21 C22 108.9(3)
C27 C22 C23 119.5(3)
C27 C22 C21 120.6(4)
C23 C22 C21 119.9(3)
C22 C23 C24 119.6(4)
C23 C24 C25 119.8(4)
C26 C25 C24 119.6(4)
C25 C26 C27 120.9(5)
C26 C27 C22 120.6(4)

loop_
_geom_bond_atom_site_label_1
_geom_bond_atom_site_label_2
_geom_bond_distance
Br1 C18 1.908(3)
O1 C12 1.360(4)
O1 C7 1.400(3)
O2 C12 1.204(4)
O3 C20 1.428(4)
O3 C21 1.430(4)
N1 C1 1.371(4)
N1 C8 1.393(4)
C1 C2 1.386(4)
C1 C6 1.411(4)
C2 C3 1.381(4)
C3 C4 1.411(5)
C4 C5 1.369(5)
C5 C6 1.399(4)
C6 C7 1.418(4)
C7 C8 1.365(4)
C8 C9 1.493(4)
C9 C13 1.519(4)
C9 C10 1.543(4)
C10 C19 1.528(4)
C10 C11 1.547(4)
C11 C12 1.501(4)
C13 C18 1.388(4)
C13 C14 1.392(4)
C14 C15 1.385(4)
C15 C16 1.380(5)
C16 C17 1.372(5)
C17 C18 1.389(4)
C19 C20 1.513(4)
C21 C22 1.497(5)
C22 C27 1.379(5)
C22 C23 1.384(5)
C23 C24 1.390(6)
C24 C25 1.396(7)
C25 C26 1.355(7)
C26 C27 1.369(5)

loop_
_geom_hbond_atom_site_label_D
_geom_hbond_atom_site_label_H
_geom_hbond_atom_site_label_A
_geom_hbond_distance_DH
_geom_hbond_distance_HA
_geom_hbond_distance_DA
_geom_hbond_angle_DHA
_geom_hbond_site_symmetry_A
N1 H1N O3 0.81(2) 2.29(2) 3.100(3) 171(4) 3_546
